data_4512117
loop_
_publ_author_name
'Vishnoi, Pratap'
'Walawalkar, Mrinalini G.'
'Murugavel, Ramaswamy'

_publ_section_title
;
 Containment of Polynitroaromatic Compounds in a Hydrogen Bonded
 Triarylbenzene Host
;
_journal_issue 11
_journal_name_full 'Crystal Growth &amp; Design'
_journal_page_first 5668
_journal_paper_doi 10.1021/cg500948h
_journal_volume 14
_journal_year 2014
_chemical_formula_moiety 'C24 H21 N3'
_chemical_formula_sum 'C24 H21 N3'
_chemical_formula_weight 351.44
_chemical_name_systematic
;
 ?
;
_space_group_IT_number 2
_symmetry_cell_setting triclinic
_symmetry_space_group_name_Hall '-P 1'
_symmetry_space_group_name_H-M 'P -1'
_atom_sites_solution_hydrogens geom
_atom_sites_solution_primary direct
_atom_sites_solution_secondary difmap
_audit_creation_method SHELXL-97
_cell_angle_alpha 76.69(2)
_cell_angle_beta 86.21(2)
_cell_angle_gamma 66.800(17)
_cell_formula_units_Z 2
_cell_length_a 9.246(3)
_cell_length_b 10.328(4)
_cell_length_c 10.939(5)
_cell_measurement_reflns_used 1316
_cell_measurement_temperature 100(2)
_cell_measurement_theta_max 25.30
_cell_measurement_theta_min 3.00
_cell_volume 934.0(7)
_computing_cell_refinement 'CrystalClear-SM Expert 2.0 r4'
_computing_data_collection 'CrystalClear-SM Expert 2.0 r4 (Rigaku, 2009)'
_computing_data_reduction 'CrystalClear-SM Expert 2.0 r4'
_computing_molecular_graphics 'CrystalStructure 4.0 (Rigaku, 2010)'
_computing_publication_material 'CrystalStructure 4.0'
_computing_structure_refinement 'SHELXL97 (Sheldrick, 2008)'
_computing_structure_solution 'SHELXS86 (Sheldrick, 1985)'
_diffrn_ambient_temperature 100(2)
_diffrn_detector_area_resol_mean 7.111
_diffrn_measured_fraction_theta_full 0.978
_diffrn_measured_fraction_theta_max 0.978
_diffrn_measurement_device_type 'Rigaku Saturn724'
_diffrn_measurement_method \w
_diffrn_radiation_monochromator graphite
_diffrn_radiation_source 'fine-focus sealed tube'
_diffrn_radiation_type MoK\a
_diffrn_radiation_wavelength 0.71075
_diffrn_reflns_av_R_equivalents 0.0448
_diffrn_reflns_av_sigmaI/netI 0.0922
_diffrn_reflns_limit_h_max 10
_diffrn_reflns_limit_h_min -10
_diffrn_reflns_limit_k_max 12
_diffrn_reflns_limit_k_min -9
_diffrn_reflns_limit_l_max 13
_diffrn_reflns_limit_l_min -8
_diffrn_reflns_number 7031
_diffrn_reflns_theta_full 25.00
_diffrn_reflns_theta_max 25.00
_diffrn_reflns_theta_min 3.03
_exptl_absorpt_coefficient_mu 0.074
_exptl_absorpt_correction_T_max 0.992
_exptl_absorpt_correction_T_min 0.475
_exptl_absorpt_correction_type numerical
_exptl_absorpt_process_details 'NUMABS (Rigaku, 1999)'
_exptl_crystal_colour colourless
_exptl_crystal_density_diffrn 1.250
_exptl_crystal_density_method 'not measured'
_exptl_crystal_description plate
_exptl_crystal_F_000 372
_exptl_crystal_size_max 0.24
_exptl_crystal_size_mid 0.15
_exptl_crystal_size_min 0.11
_refine_diff_density_max 0.202
_refine_diff_density_min -0.263
_refine_diff_density_rms 0.048
_refine_ls_extinction_method none
_refine_ls_goodness_of_fit_ref 0.859
_refine_ls_hydrogen_treatment mixed
_refine_ls_matrix_type full
_refine_ls_number_parameters 244
_refine_ls_number_reflns 3211
_refine_ls_number_restraints 0
_refine_ls_restrained_S_all 0.859
_refine_ls_R_factor_all 0.0637
_refine_ls_R_factor_gt 0.0452
_refine_ls_shift/su_max 0.000
_refine_ls_shift/su_mean 0.000
_refine_ls_structure_factor_coef Fsqd
_refine_ls_weighting_details 'calc w=1/[\s^2^(Fo^2^)+(0.0358P)^2^+0.0000P] where P=(Fo^2^+2Fc^2^)/3'
_refine_ls_weighting_scheme calc
_refine_ls_wR_factor_gt 0.0933
_refine_ls_wR_factor_ref 0.0977
_reflns_number_gt 2026
_reflns_number_total 3211
_reflns_threshold_expression >2sigma(I)
_cod_data_source_file cg500948h_si_002.cif
_cod_data_source_block 1_TAPB
_cod_depositor_comments 'Adding full bibliography for 4512117--4512120.cif.'
_cod_original_cell_volume 934.0(6)
_cod_database_code 4512117

loop_
_symmetry_equiv_pos_as_xyz
'x, y, z'
'-x, -y, -z'

loop_
_atom_site_label
_atom_site_type_symbol
_atom_site_fract_x
_atom_site_fract_y
_atom_site_fract_z
_atom_site_U_iso_or_equiv
_atom_site_adp_type
_atom_site_occupancy
_atom_site_symmetry_multiplicity
_atom_site_calc_flag
_atom_site_refinement_flags
N1 N 0.8387(2) -0.2673(2) 0.27002(15) 0.0265(4) Uani 1 1 d .
N2 N 1.0266(2) 0.7181(2) -0.48984(14) 0.0323(5) Uani 1 1 d .
N3 N 0.2287(2) 0.9303(2) 0.47968(15) 0.0309(5) Uani 1 1 d .
C1 C 0.6997(2) 0.3357(2) 0.10385(17) 0.0189(5) Uani 1 1 d .
C2 C 0.7574(2) 0.3913(2) -0.00840(17) 0.0195(5) Uani 1 1 d .
H2 H 0.8103 0.3289 -0.0631 0.023 Uiso 1 1 calc R
C3 C 0.7398(2) 0.5352(2) -0.04260(17) 0.0197(5) Uani 1 1 d .
C4 C 0.6592(2) 0.6263(2) 0.03765(16) 0.0205(5) Uani 1 1 d .
H4 H 0.6470 0.7246 0.0161 0.025 Uiso 1 1 calc R
C5 C 0.5963(2) 0.5754(2) 0.14905(17) 0.0198(5) Uani 1 1 d .
C6 C 0.6189(2) 0.4301(2) 0.18044(17) 0.0207(5) Uani 1 1 d .
H6 H 0.5777 0.3944 0.2566 0.025 Uiso 1 1 calc R
C7 C 0.7313(2) 0.1797(2) 0.14345(16) 0.0196(5) Uani 1 1 d .
C8 C 0.8778(2) 0.0761(2) 0.12542(17) 0.0214(5) Uani 1 1 d .
H8 H 0.9560 0.1072 0.0843 0.026 Uiso 1 1 calc R
C9 C 0.9133(2) -0.0703(2) 0.16518(17) 0.0220(5) Uani 1 1 d .
H9 H 1.0152 -0.1376 0.1524 0.026 Uiso 1 1 calc R
C10 C 0.8001(2) -0.1201(2) 0.22411(17) 0.0215(5) Uani 1 1 d .
C11 C 0.6528(2) -0.0175(2) 0.24318(17) 0.0236(5) Uani 1 1 d .
H11 H 0.5744 -0.0488 0.2837 0.028 Uiso 1 1 calc R
C12 C 0.6191(2) 0.1285(2) 0.20425(17) 0.0214(5) Uani 1 1 d .
H12 H 0.5180 0.1958 0.2188 0.026 Uiso 1 1 calc R
C13 C 0.8089(2) 0.5873(2) -0.16049(17) 0.0190(5) Uani 1 1 d .
C14 C 0.7928(2) 0.5521(2) -0.27347(17) 0.0214(5) Uani 1 1 d .
H14 H 0.7336 0.4954 -0.2753 0.026 Uiso 1 1 calc R
C15 C 0.8604(2) 0.5974(2) -0.38226(17) 0.0224(5) Uani 1 1 d .
H15 H 0.8457 0.5728 -0.4577 0.027 Uiso 1 1 calc R
C16 C 0.9507(2) 0.6794(2) -0.38264(17) 0.0225(5) Uani 1 1 d .
C17 C 0.9673(2) 0.7150(2) -0.26990(17) 0.0235(5) Uani 1 1 d .
H17 H 1.0280 0.7702 -0.2675 0.028 Uiso 1 1 calc R
C18 C 0.8967(2) 0.6712(2) -0.16208(17) 0.0216(5) Uani 1 1 d .
H18 H 0.9080 0.6987 -0.0873 0.026 Uiso 1 1 calc R
C19 C 0.5055(2) 0.6719(2) 0.23332(17) 0.0190(5) Uani 1 1 d .
C20 C 0.3875(2) 0.8078(2) 0.18762(18) 0.0223(5) Uani 1 1 d .
H20 H 0.3679 0.8420 0.0995 0.027 Uiso 1 1 calc R
C21 C 0.2987(2) 0.8937(2) 0.26733(18) 0.0231(5) Uani 1 1 d .
H21 H 0.2178 0.9847 0.2335 0.028 Uiso 1 1 calc R
C22 C 0.3270(2) 0.8478(2) 0.39764(18) 0.0222(5) Uani 1 1 d .
C23 C 0.4485(2) 0.7155(2) 0.44323(18) 0.0241(5) Uani 1 1 d .
H23 H 0.4727 0.6844 0.5309 0.029 Uiso 1 1 calc R
C24 C 0.5349(2) 0.6283(2) 0.36359(17) 0.0221(5) Uani 1 1 d .
H24 H 0.6156 0.5373 0.3977 0.026 Uiso 1 1 calc R
H1W1 H 0.7474 -0.2924 0.2814 0.080 Uiso 1 1 d .
H1W2 H 0.9235 -0.3340 0.2284 0.080 Uiso 1 1 d .
H2W1 H 1.0609 0.7965 -0.4923 0.080 Uiso 1 1 d .
H2W2 H 0.9927 0.7138 -0.5768 0.080 Uiso 1 1 d .
H3W1 H 0.1809 1.0418 0.4473 0.080 Uiso 1 1 d .
H3W2 H 0.2815 0.9207 0.5597 0.080 Uiso 1 1 d .

loop_
_atom_site_aniso_label
_atom_site_aniso_U_11
_atom_site_aniso_U_22
_atom_site_aniso_U_33
_atom_site_aniso_U_23
_atom_site_aniso_U_13
_atom_site_aniso_U_12
N1 0.0295(10) 0.0210(12) 0.0311(10) -0.0048(9) 0.0008(9) -0.0127(9)
N2 0.0450(12) 0.0408(14) 0.0230(9) -0.0093(10) 0.0089(9) -0.0290(12)
N3 0.0312(11) 0.0321(13) 0.0328(10) -0.0180(10) 0.0074(9) -0.0108(10)
C1 0.0162(11) 0.0217(13) 0.0209(11) -0.0064(10) -0.0014(9) -0.0082(10)
C2 0.0169(11) 0.0217(13) 0.0211(11) -0.0090(10) 0.0006(9) -0.0063(10)
C3 0.0178(11) 0.0240(14) 0.0195(11) -0.0058(10) -0.0019(9) -0.0094(10)
C4 0.0210(11) 0.0195(13) 0.0221(11) -0.0040(10) -0.0018(9) -0.0091(10)
C5 0.0164(11) 0.0248(14) 0.0198(11) -0.0066(10) -0.0013(9) -0.0085(10)
C6 0.0192(11) 0.0262(14) 0.0182(11) -0.0047(10) 0.0017(9) -0.0108(11)
C7 0.0214(11) 0.0242(14) 0.0159(10) -0.0078(10) 0.0010(9) -0.0098(11)
C8 0.0237(12) 0.0252(14) 0.0194(11) -0.0074(11) 0.0036(9) -0.0131(11)
C9 0.0212(11) 0.0222(14) 0.0232(11) -0.0093(11) 0.0023(9) -0.0071(10)
C10 0.0250(12) 0.0223(14) 0.0205(11) -0.0070(11) -0.0003(9) -0.0114(11)
C11 0.0235(12) 0.0289(15) 0.0236(11) -0.0065(11) 0.0025(10) -0.0156(11)
C12 0.0178(11) 0.0234(14) 0.0224(11) -0.0059(10) 0.0010(9) -0.0068(10)
C13 0.0178(11) 0.0174(13) 0.0200(10) -0.0038(10) 0.0006(9) -0.0053(10)
C14 0.0205(11) 0.0208(13) 0.0254(11) -0.0079(10) 0.0013(9) -0.0091(10)
C15 0.0252(11) 0.0234(14) 0.0200(11) -0.0073(11) 0.0001(9) -0.0094(11)
C16 0.0226(11) 0.0216(13) 0.0224(11) -0.0042(10) 0.0025(9) -0.0082(11)
C17 0.0238(11) 0.0254(14) 0.0258(11) -0.0083(11) 0.0018(10) -0.0132(11)
C18 0.0222(11) 0.0227(13) 0.0203(11) -0.0071(10) -0.0006(9) -0.0076(10)
C19 0.0186(11) 0.0196(13) 0.0219(11) -0.0060(11) 0.0025(9) -0.0104(10)
C20 0.0230(11) 0.0252(14) 0.0206(11) -0.0044(11) -0.0006(9) -0.0114(11)
C21 0.0193(11) 0.0179(13) 0.0307(12) -0.0064(11) -0.0023(9) -0.0047(10)
C22 0.0201(11) 0.0227(14) 0.0279(12) -0.0101(11) 0.0058(10) -0.0108(11)
C23 0.0286(12) 0.0267(14) 0.0198(11) -0.0063(11) 0.0041(10) -0.0135(11)
C24 0.0226(11) 0.0188(13) 0.0240(11) -0.0045(10) 0.0022(9) -0.0077(10)

loop_
_atom_type_symbol
_atom_type_description
_atom_type_scat_dispersion_real
_atom_type_scat_dispersion_imag
_atom_type_scat_source
C C 0.0033 0.0016 'International Tables Vol C Tables 4.2.6.8 and 6.1.1.4'
H H 0.0000 0.0000 'International Tables Vol C Tables 4.2.6.8 and 6.1.1.4'
N N 0.0061 0.0033 'International Tables Vol C Tables 4.2.6.8 and 6.1.1.4'

loop_
_geom_angle_atom_site_label_1
_geom_angle_atom_site_label_2
_geom_angle_atom_site_label_3
_geom_angle
C6 C1 C2 117.86(18)
C6 C1 C7 120.96(16)
C2 C1 C7 121.10(16)
C3 C2 C1 122.03(17)
C3 C2 H2 119.0
C1 C2 H2 119.0
C2 C3 C4 118.34(16)
C2 C3 C13 119.86(16)
C4 C3 C13 121.79(18)
C5 C4 C3 121.19(19)
C5 C4 H4 119.4
C3 C4 H4 119.4
C6 C5 C4 118.48(17)
C6 C5 C19 119.59(16)
C4 C5 C19 121.93(18)
C1 C6 C5 122.07(17)
C1 C6 H6 119.0
C5 C6 H6 119.0
C8 C7 C12 116.8(2)
C8 C7 C1 120.68(16)
C12 C7 C1 122.49(18)
C9 C8 C7 122.30(17)
C9 C8 H8 118.9
C7 C8 H8 118.9
C8 C9 C10 120.4(2)
C8 C9 H9 119.8
C10 C9 H9 119.8
N1 C10 C11 121.64(17)
N1 C10 C9 120.29(19)
C11 C10 C9 117.9(2)
C12 C11 C10 121.18(17)
C12 C11 H11 119.4
C10 C11 H11 119.4
C11 C12 C7 121.38(19)
C11 C12 H12 119.3
C7 C12 H12 119.3
C18 C13 C14 117.17(16)
C18 C13 C3 120.98(15)
C14 C13 C3 121.83(15)
C15 C14 C13 121.84(16)
C15 C14 H14 119.1
C13 C14 H14 119.1
C14 C15 C16 120.67(16)
C14 C15 H15 119.7
C16 C15 H15 119.7
N2 C16 C17 121.21(16)
N2 C16 C15 120.95(16)
C17 C16 C15 117.78(16)
C18 C17 C16 121.00(16)
C18 C17 H17 119.5
C16 C17 H17 119.5
C17 C18 C13 121.51(16)
C17 C18 H18 119.2
C13 C18 H18 119.2
C20 C19 C24 117.22(18)
C20 C19 C5 122.17(18)
C24 C19 C5 120.6(2)
C21 C20 C19 121.66(19)
C21 C20 H20 119.2
C19 C20 H20 119.2
C20 C21 C22 120.6(2)
C20 C21 H21 119.7
C22 C21 H21 119.7
C23 C22 C21 117.97(18)
C23 C22 N3 121.32(18)
C21 C22 N3 120.6(2)
C24 C23 C22 121.30(19)
C24 C23 H23 119.4
C22 C23 H23 119.4
C23 C24 C19 121.1(2)
C23 C24 H24 119.4
C19 C24 H24 119.4

loop_
_geom_bond_atom_site_label_1
_geom_bond_atom_site_label_2
_geom_bond_distance
N1 C10 1.391(3)
N2 C16 1.387(2)
N3 C22 1.411(2)
C1 C6 1.389(2)
C1 C2 1.397(3)
C1 C7 1.482(3)
C2 C3 1.392(3)
C2 H2 0.9500
C3 C4 1.397(2)
C3 C13 1.484(2)
C4 C5 1.397(2)
C4 H4 0.9500
C5 C6 1.392(3)
C5 C19 1.486(2)
C6 H6 0.9500
C7 C8 1.392(3)
C7 C12 1.406(2)
C8 C9 1.381(3)
C8 H8 0.9500
C9 C10 1.399(2)
C9 H9 0.9500
C10 C11 1.396(3)
C11 C12 1.380(3)
C11 H11 0.9500
C12 H12 0.9500
C13 C18 1.398(2)
C13 C14 1.399(2)
C14 C15 1.379(2)
C14 H14 0.9500
C15 C16 1.403(2)
C15 H15 0.9500
C16 C17 1.400(2)
C17 C18 1.381(2)
C17 H17 0.9500
C18 H18 0.9500
C19 C20 1.397(3)
C19 C24 1.402(3)
C20 C21 1.382(2)
C20 H20 0.9500
C21 C22 1.402(3)
C21 H21 0.9500
C22 C23 1.389(3)
C23 C24 1.382(2)
C23 H23 0.9500
C24 H24 0.9500

loop_
_geom_torsion_atom_site_label_1
_geom_torsion_atom_site_label_2
_geom_torsion_atom_site_label_3
_geom_torsion_atom_site_label_4
_geom_torsion
C6 C1 C2 C3 1.8(3)
C7 C1 C2 C3 -174.84(18)
C1 C2 C3 C4 -1.2(3)
C1 C2 C3 C13 177.57(17)
C2 C3 C4 C5 -0.6(3)
C13 C3 C4 C5 -179.27(17)
C3 C4 C5 C6 1.6(3)
C3 C4 C5 C19 -177.84(17)
C2 C1 C6 C5 -0.8(3)
C7 C1 C6 C5 175.90(18)
C4 C5 C6 C1 -0.9(3)
C19 C5 C6 C1 178.52(17)
C6 C1 C7 C8 -137.01(19)
C2 C1 C7 C8 39.5(3)
C6 C1 C7 C12 40.7(3)
C2 C1 C7 C12 -142.74(18)
C12 C7 C8 C9 -0.2(3)
C1 C7 C8 C9 177.62(16)
C7 C8 C9 C10 1.1(3)
C8 C9 C10 N1 -176.58(16)
C8 C9 C10 C11 -1.2(3)
N1 C10 C11 C12 175.84(16)
C9 C10 C11 C12 0.6(3)
C10 C11 C12 C7 0.3(3)
C8 C7 C12 C11 -0.5(3)
C1 C7 C12 C11 -178.26(17)
C2 C3 C13 C18 -132.8(2)
C4 C3 C13 C18 45.9(3)
C2 C3 C13 C14 45.6(3)
C4 C3 C13 C14 -135.7(2)
C18 C13 C14 C15 0.1(3)
C3 C13 C14 C15 -178.3(2)
C13 C14 C15 C16 1.0(3)
C14 C15 C16 N2 176.2(2)
C14 C15 C16 C17 -1.0(3)
N2 C16 C17 C18 -177.4(2)
C15 C16 C17 C18 -0.2(3)
C16 C17 C18 C13 1.3(3)
C14 C13 C18 C17 -1.3(3)
C3 C13 C18 C17 177.1(2)
C6 C5 C19 C20 -133.3(2)
C4 C5 C19 C20 46.1(2)
C6 C5 C19 C24 46.2(2)
C4 C5 C19 C24 -134.46(19)
C24 C19 C20 C21 -2.6(2)
C5 C19 C20 C21 176.86(15)
C19 C20 C21 C22 1.4(2)
C20 C21 C22 C23 1.4(2)
C20 C21 C22 N3 -175.12(15)
C21 C22 C23 C24 -2.8(2)
N3 C22 C23 C24 173.64(15)
C22 C23 C24 C19 1.6(3)
C20 C19 C24 C23 1.1(2)
C5 C19 C24 C23 -178.32(15)
